data_4327711
loop_
_publ_author_name
'Elena Cerrada'
'Peter G. Jones'
'Antonio Laguna'
'Mariano Laguna'

_publ_contact_author
;
      For X-ray structures:
      Jones, Peter G.
      Institut f\"ur Analytische und Anorganische Chemie
      Technische Universit\"at Braunschweig
      Postfach 3329
      38023 Braunschweig
      Germany
;
_publ_contact_author_email p.jones@tu-bs.de
_publ_contact_author_fax '049 531 391-5387'
_publ_contact_author_phone '049 531 391-5382'
_publ_section_title
;
 Synthesis and Reactivity of Heteroleptic Complexes of Gold with
 2-Thioxo-1,3-dithiole-4,5-dithiolate (dmit). X-ray Structure of
 [Au~2~(\m-dmit)(PPh~3~)~2~], NBu~4~[Au(dmit)(PPh~3~)] and
 PPN[Au(dmit)(C~6~F~5~)~2~]
;
_journal_name_full 'Inorganic Chemistry'
_journal_page_first 2995
_journal_page_last 3000
_journal_paper_doi 10.1021/ic950893+
_journal_volume 35
_journal_year 1996
_chemical_formula_sum 'C37 H51 Au N P S5'
_chemical_formula_weight 898.02
_chemical_name_systematic
;
 ?
;
_space_group_IT_number 9
_symmetry_cell_setting monoclinic
_symmetry_space_group_name_Hall 'C -2yc'
_symmetry_space_group_name_H-M 'C 1 c 1'
_atom_sites_solution_hydrogens geom
_atom_sites_solution_primary Patterson
_atom_sites_solution_secondary difmap
_cell_angle_alpha 90.00
_cell_angle_beta 115.76(2)
_cell_angle_gamma 90.00
_cell_formula_units_Z 8
_cell_length_a 17.134(4)
_cell_length_b 30.080(5)
_cell_length_c 17.048(4)
_cell_measurement_reflns_used 50
_cell_measurement_temperature 178.0(20)
_cell_measurement_theta_max 11
_cell_measurement_theta_min 10
_cell_volume 7913(3)
_computing_cell_refinement 'Siemens P3'
_computing_data_collection 'Siemens P3'
_computing_data_reduction 'Siemens XDISK'
_computing_molecular_graphics 'Siemens XP'
_computing_publication_material SHELXL-92
_computing_structure_refinement SHELXL-92
_computing_structure_solution SHELXS-92
_diffrn_ambient_temperature 178.0(20)
_diffrn_measurement_device 'Siemens R3'
_diffrn_measurement_method Omega-scans
_diffrn_radiation_monochromator graphite
_diffrn_radiation_source 'fine-focus sealed tube'
_diffrn_radiation_type MoK\a
_diffrn_radiation_wavelength 0.71073
_diffrn_reflns_av_R_equivalents 0.0213
_diffrn_reflns_av_sigmaI/netI 0.0529
_diffrn_reflns_limit_h_max 13
_diffrn_reflns_limit_h_min -20
_diffrn_reflns_limit_k_max 35
_diffrn_reflns_limit_k_min -12
_diffrn_reflns_limit_l_max 20
_diffrn_reflns_limit_l_min -20
_diffrn_reflns_number 12656
_diffrn_reflns_theta_max 25.05
_diffrn_reflns_theta_min 3.02
_diffrn_standards_decay_% 2.5
_diffrn_standards_interval_count 197
_diffrn_standards_number 3
_exptl_absorpt_coefficient_mu 4.049
_exptl_absorpt_correction_T_max 0.89
_exptl_absorpt_correction_T_min 0.72
_exptl_absorpt_correction_type Psi-scans
_exptl_crystal_colour orange-brown
_exptl_crystal_density_diffrn 1.508
_exptl_crystal_F_000 3632
_exptl_crystal_size_max 0.40
_exptl_crystal_size_mid 0.30
_exptl_crystal_size_min 0.20
_refine_diff_density_max 1.107
_refine_diff_density_min -0.852
_refine_diff_density_rms 0.114
_refine_ls_abs_structure_details 'Flack H D (1983), Acta Cryst. A39, 876-881'
_refine_ls_abs_structure_Flack -0.015(5)
_refine_ls_extinction_method none
_refine_ls_goodness_of_fit_all 1.010
_refine_ls_goodness_of_fit_obs 1.001
_refine_ls_matrix_type full
_refine_ls_number_parameters 431
_refine_ls_number_reflns 12216
_refine_ls_number_restraints 138
_refine_ls_restrained_S_all 1.008
_refine_ls_restrained_S_obs 0.996
_refine_ls_R_factor_all 0.0648
_refine_ls_R_factor_obs 0.0411
_refine_ls_shift/esd_max 0.002
_refine_ls_shift/esd_mean 0.000
_refine_ls_structure_factor_coef Fsqd
_refine_ls_weighting_details 'w=1/[\s^2^(Fo^2^)+(0.0455P)^2^+34.6533P] where P=(Fo^2^+2Fc^2^)/3'
_refine_ls_weighting_scheme calc
_refine_ls_wR_factor_all 0.1028
_refine_ls_wR_factor_obs 0.0898
_reflns_number_observed 9567
_reflns_number_total 12218
_reflns_observed_criterion >2sigma(I)
_cod_data_source_file ic9508932B_2.cif
_cod_data_source_block nieve
_cod_depositor_comments
;
The following automatic conversions were performed:

'_refine_ls_weighting_scheme' value 'calc
w=1/[\s^2^(Fo^2^)+(0.0455P)^2^+34.6533P] where P=(Fo^2^+2Fc^2^)/3'
was changed to 'calc'. New tag '_refine_ls_weighting_details' was
created. The value of the new tag was set to
'w=1/[\s^2^(Fo^2^)+(0.0455P)^2^+34.6533P] where P=(Fo^2^+2Fc^2^)/3'.

Automatic conversion script
Id: cif_fix_values 3143 2015-03-26 13:38:13Z robertas 
;
_cod_original_cell_volume 7913.2(29)
_cod_database_code 4327711

loop_
_symmetry_equiv_pos_as_xyz
'x, y, z'
'x, -y, z+1/2'
'x+1/2, y+1/2, z'
'x+1/2, -y+1/2, z+1/2'

loop_
_atom_site_aniso_label
_atom_site_aniso_U_11
_atom_site_aniso_U_22
_atom_site_aniso_U_33
_atom_site_aniso_U_23
_atom_site_aniso_U_13
_atom_site_aniso_U_12
Au1 0.0408(2) 0.0317(2) 0.0686(3) 0.0016(2) 0.0317(2) -0.0034(2)
P1 0.0325(14) 0.0288(12) 0.044(2) -0.0017(10) 0.0171(13) -0.0025(11)
S1 0.050(2) 0.0356(14) 0.043(2) 0.0044(11) 0.0081(13) -0.0086(12)
S2 0.043(2) 0.0411(14) 0.0377(15) -0.0019(11) 0.0136(12) -0.0040(12)
S3 0.049(2) 0.0362(13) 0.0430(15) -0.0018(11) 0.0156(13) -0.0041(12)
S4 0.046(2) 0.0374(13) 0.0391(14) 0.0032(11) 0.0076(12) 0.0033(12)
S5 0.057(2) 0.0318(13) 0.070(2) 0.0019(12) 0.018(2) 0.0060(11)
Au1' 0.0394(2) 0.0340(2) 0.0844(3) 0.0038(2) 0.0278(2) 0.0025(2)
P1' 0.0337(14) 0.0330(13) 0.048(2) -0.0032(12) 0.0141(12) -0.0016(12)
S1' 0.046(2) 0.044(2) 0.047(2) -0.0078(12) 0.0179(13) -0.0028(12)
S2' 0.042(2) 0.045(2) 0.0401(15) 0.0061(12) 0.0103(12) -0.0001(12)
S3' 0.051(2) 0.0458(14) 0.0427(15) 0.0098(12) 0.0222(13) 0.0035(12)
S4' 0.046(2) 0.0369(13) 0.0434(14) -0.0027(11) 0.0160(12) -0.0070(11)
S5' 0.077(2) 0.0395(15) 0.085(2) 0.0153(14) 0.044(2) 0.0032(14)

loop_
_atom_site_label
_atom_site_type_symbol
_atom_site_fract_x
_atom_site_fract_y
_atom_site_fract_z
_atom_site_U_iso_or_equiv
_atom_site_thermal_displace_type
_atom_site_occupancy
_atom_site_calc_flag
_atom_site_refinement_flags
Au1 Au 0.74982(2) 0.834390(11) 0.50277(2) 0.0442(2) Uani 1 d .
P1 P 0.7548(2) 0.76107(8) 0.5258(2) 0.0349(14) Uani 1 d .
S1 S 0.8097(2) 0.89368(9) 0.6139(2) 0.047(2) Uani 1 d .
S2 S 0.6849(2) 0.89026(9) 0.3923(2) 0.042(2) Uani 1 d .
S3 S 0.7830(2) 0.99186(8) 0.5924(2) 0.044(2) Uani 1 d .
S4 S 0.6802(2) 0.98912(8) 0.4090(2) 0.045(2) Uani 1 d .
S5 S 0.7271(2) 1.07788(8) 0.4953(2) 0.056(2) Uani 1 d U
C1 C 0.7629(7) 0.9382(3) 0.5469(7) 0.042(2) Uiso 1 d U
C2 C 0.7155(6) 0.9371(3) 0.4595(6) 0.034(2) Uiso 1 d U
C3 C 0.7321(6) 1.0237(3) 0.4995(7) 0.038(2) Uiso 1 d U
C11 C 0.8553(6) 0.7383(2) 0.6066(6) 0.043(2) Uiso 1 d DU
C12 C 0.8714(6) 0.6928(3) 0.6136(6) 0.050(3) Uiso 1 d DU
H12 H 0.8299(6) 0.6728(3) 0.5728(6) 0.060 Uiso 1 calc R
C13 C 0.9489(7) 0.6757(3) 0.6807(7) 0.063(3) Uiso 1 d DU
H13 H 0.9595(7) 0.6442(3) 0.6855(7) 0.076 Uiso 1 calc R
C14 C 1.0078(8) 0.7038(3) 0.7380(8) 0.072(3) Uiso 1 d DU
H14 H 1.0601(8) 0.6920(3) 0.7831(8) 0.086 Uiso 1 calc R
C15 C 0.9945(8) 0.7484(4) 0.7330(7) 0.076(3) Uiso 1 d DU
H15 H 1.0371(8) 0.7678(4) 0.7743(7) 0.091 Uiso 1 calc R
C16 C 0.9175(6) 0.7662(3) 0.6667(6) 0.053(3) Uiso 1 d DU
H16 H 0.9082(6) 0.7978(3) 0.6632(6) 0.063 Uiso 1 calc R
C21 C 0.6730(5) 0.7452(3) 0.5641(5) 0.039(2) Uiso 1 d DU
C22 C 0.5891(6) 0.7570(3) 0.5128(5) 0.040(2) Uiso 1 d DU
H22 H 0.5748(6) 0.7721(3) 0.4586(5) 0.048 Uiso 1 calc R
C23 C 0.5238(6) 0.7474(3) 0.5386(6) 0.047(3) Uiso 1 d DU
H23 H 0.4645(6) 0.7546(3) 0.5014(6) 0.057 Uiso 1 calc R
C24 C 0.5456(6) 0.7275(3) 0.6174(5) 0.049(2) Uiso 1 d DU
H24 H 0.5012(6) 0.7215(3) 0.6359(5) 0.059 Uiso 1 calc R
C25 C 0.6292(6) 0.7161(3) 0.6705(6) 0.046(2) Uiso 1 d DU
H25 H 0.6436(6) 0.7018(3) 0.7254(6) 0.056 Uiso 1 calc R
C26 C 0.6937(5) 0.7258(3) 0.6433(5) 0.038(2) Uiso 1 d DU
H26 H 0.7531(5) 0.7186(3) 0.6805(5) 0.046 Uiso 1 calc R
C31 C 0.7338(6) 0.7242(3) 0.4320(6) 0.040(2) Uiso 1 d DU
C32 C 0.6799(6) 0.6882(3) 0.4105(5) 0.039(2) Uiso 1 d DU
H32 H 0.6481(6) 0.6819(3) 0.4437(5) 0.047 Uiso 1 calc R
C33 C 0.6700(7) 0.6606(3) 0.3416(6) 0.053(3) Uiso 1 d DU
H33 H 0.6307(7) 0.6359(3) 0.3262(6) 0.063 Uiso 1 calc R
C34 C 0.7174(6) 0.6694(3) 0.2962(7) 0.054(3) Uiso 1 d DU
H34 H 0.7148(6) 0.6492(3) 0.2515(7) 0.065 Uiso 1 calc R
C35 C 0.7686(8) 0.7066(4) 0.3134(7) 0.075(3) Uiso 1 d DU
H35 H 0.7983(8) 0.7138(4) 0.2786(7) 0.090 Uiso 1 calc R
C36 C 0.7764(7) 0.7336(3) 0.3826(6) 0.058(3) Uiso 1 d DU
H36 H 0.8127(7) 0.7594(3) 0.3960(6) 0.070 Uiso 1 calc R
Au1' Au 0.24178(3) 0.934668(12) 0.46489(3) 0.0523(2) Uani 1 d .
P1' P 0.2421(2) 1.00873(8) 0.4496(2) 0.0394(14) Uani 1 d .
S1' S 0.2971(2) 0.88658(9) 0.5963(2) 0.047(2) Uani 1 d .
S2' S 0.2034(2) 0.86939(9) 0.3735(2) 0.045(2) Uani 1 d .
S3' S 0.3190(2) 0.78786(9) 0.6051(2) 0.046(2) Uani 1 d .
S4' S 0.2420(2) 0.77410(8) 0.4220(2) 0.043(2) Uani 1 d U
S5' S 0.3027(2) 0.69483(9) 0.5358(2) 0.064(2) Uani 1 d U
C1' C 0.2832(6) 0.8356(3) 0.5422(6) 0.033(2) Uiso 1 d U
C2' C 0.2444(7) 0.8300(3) 0.4537(6) 0.034(2) Uiso 1 d U
C3' C 0.2883(6) 0.7497(3) 0.5218(6) 0.042(2) Uiso 1 d U
C11' C 0.2332(6) 1.0403(3) 0.5349(6) 0.044(2) Uiso 1 d DU
C12' C 0.1981(7) 1.0829(3) 0.5237(6) 0.054(3) Uiso 1 d DU
H12' H 0.1731(7) 1.0963(3) 0.4669(6) 0.065 Uiso 1 calc R
C13' C 0.1994(8) 1.1065(4) 0.5959(7) 0.071(3) Uiso 1 d DU
H13' H 0.1737(8) 1.1355(4) 0.5873(7) 0.085 Uiso 1 calc R
C14' C 0.2358(8) 1.0891(4) 0.6758(8) 0.068(3) Uiso 1 d DU
H14' H 0.2375(8) 1.1060(4) 0.7243(8) 0.082 Uiso 1 calc R
C15' C 0.2697(9) 1.0484(4) 0.6887(7) 0.078(4) Uiso 1 d DU
H15' H 0.2957(9) 1.0365(4) 0.7466(7) 0.093 Uiso 1 calc R
C16' C 0.2682(8) 1.0224(3) 0.6190(7) 0.065(3) Uiso 1 d DU
H16' H 0.2911(8) 0.9927(3) 0.6293(7) 0.078 Uiso 1 calc R
C21' C 0.1596(5) 1.0314(3) 0.3485(6) 0.039(2) Uiso 1 d DU
C22' C 0.1790(6) 1.0412(3) 0.2796(6) 0.050(2) Uiso 1 d DU
H22' H 0.2373(6) 1.0373(3) 0.2864(6) 0.060 Uiso 1 calc R
C23' C 0.1147(7) 1.0566(3) 0.1998(6) 0.058(3) Uiso 1 d DU
H23' H 0.1291(7) 1.0634(3) 0.1527(6) 0.069 Uiso 1 calc R
C24' C 0.0309(7) 1.0618(4) 0.1896(7) 0.059(3) Uiso 1 d DU
H24' H -0.0136(7) 1.0715(4) 0.1347(7) 0.070 Uiso 1 calc R
C25' C 0.0112(6) 1.0531(4) 0.2581(6) 0.060(3) Uiso 1 d DU
H25' H -0.0466(6) 1.0578(4) 0.2517(6) 0.071 Uiso 1 calc R
C26' C 0.0757(6) 1.0373(3) 0.3376(6) 0.049(2) Uiso 1 d DU
H26' H 0.0611(6) 1.0306(3) 0.3847(6) 0.058 Uiso 1 calc R
C31' C 0.3405(6) 1.0296(2) 0.4474(6) 0.041(2) Uiso 1 d DU
C32' C 0.3971(6) 0.9996(3) 0.4367(6) 0.056(3) Uiso 1 d DU
H32' H 0.3853(6) 0.9683(3) 0.4340(6) 0.067 Uiso 1 calc R
C33' C 0.4695(7) 1.0145(4) 0.4299(8) 0.075(4) Uiso 1 d DU
H33' H 0.5082(7) 0.9937(4) 0.4225(8) 0.090 Uiso 1 calc R
C34' C 0.4866(9) 1.0596(3) 0.4339(8) 0.079(4) Uiso 1 d DU
H34' H 0.5369(9) 1.0701(3) 0.4284(8) 0.095 Uiso 1 calc R
C35' C 0.4319(7) 1.0897(4) 0.4458(7) 0.066(3) Uiso 1 d DU
H35' H 0.4444(7) 1.1209(4) 0.4491(7) 0.080 Uiso 1 calc R
C36' C 0.3594(7) 1.0748(3) 0.4531(7) 0.056(3) Uiso 1 d DU
H36' H 0.3218(7) 1.0957(3) 0.4621(7) 0.067 Uiso 1 calc R
N1 N 0.5953(5) 0.8789(2) 0.6957(5) 0.039(2) Uiso 1 d U
C41 C 0.6721(6) 0.8490(3) 0.7068(6) 0.041(2) Uiso 1 d U
H41A H 0.6545(6) 0.8176(3) 0.7054(6) 0.049 Uiso 1 calc R
H41B H 0.6856(6) 0.8538(3) 0.6566(6) 0.049 Uiso 1 calc R
C42 C 0.7533(7) 0.8569(3) 0.7897(7) 0.046(3) Uiso 1 d U
H42A H 0.7398(7) 0.8550(3) 0.8405(7) 0.056 Uiso 1 calc R
H42B H 0.7763(7) 0.8870(3) 0.7887(7) 0.056 Uiso 1 calc R
C43 C 0.8213(7) 0.8217(4) 0.7977(7) 0.053(3) Uiso 1 d U
H43A H 0.8042(7) 0.7928(4) 0.8132(7) 0.064 Uiso 1 calc R
H43B H 0.8230(7) 0.8183(4) 0.7407(7) 0.064 Uiso 1 calc R
C44 C 0.9112(9) 0.8341(4) 0.8663(8) 0.078(4) Uiso 1 d U
H44A H 0.9529(9) 0.8107(4) 0.8694(8) 0.094 Uiso 1 calc R
H44B H 0.9101(9) 0.8370(4) 0.9237(8) 0.094 Uiso 1 calc R
H44C H 0.9290(9) 0.8628(4) 0.8505(8) 0.094 Uiso 1 calc R
C45 C 0.5662(7) 0.8702(3) 0.7668(6) 0.047(2) Uiso 1 d U
H45A H 0.5102(7) 0.8855(3) 0.7511(6) 0.057 Uiso 1 calc R
H45B H 0.6091(7) 0.8835(3) 0.8218(6) 0.057 Uiso 1 calc R
C46 C 0.5555(7) 0.8211(3) 0.7830(7) 0.051(3) Uiso 1 d U
H46A H 0.6131(7) 0.8068(3) 0.8118(7) 0.061 Uiso 1 calc R
H46B H 0.5220(7) 0.8059(3) 0.7268(7) 0.061 Uiso 1 calc R
C47 C 0.5082(8) 0.8169(4) 0.8407(8) 0.061(3) Uiso 1 d U
H47A H 0.4516(8) 0.8323(4) 0.8132(8) 0.074 Uiso 1 calc R
H47B H 0.5429(8) 0.8309(4) 0.8980(8) 0.074 Uiso 1 calc R
C48 C 0.4944(10) 0.7669(5) 0.8528(10) 0.096(4) Uiso 1 d U
H48A H 0.4638(10) 0.7637(5) 0.8901(10) 0.115 Uiso 1 calc R
H48B H 0.5513(10) 0.7518(5) 0.8807(10) 0.115 Uiso 1 calc R
H48C H 0.4593(10) 0.7532(5) 0.7952(10) 0.115 Uiso 1 calc R
C49 C 0.6207(6) 0.9275(3) 0.6993(6) 0.043(2) Uiso 1 d U
H49A H 0.6701(6) 0.9332(3) 0.7565(6) 0.052 Uiso 1 calc R
H49B H 0.6412(6) 0.9328(3) 0.6540(6) 0.052 Uiso 1 calc R
C50 C 0.5500(7) 0.9609(3) 0.6865(7) 0.050(2) Uiso 1 d U
H50A H 0.5350(7) 0.9595(3) 0.7364(7) 0.060 Uiso 1 calc R
H50B H 0.4974(7) 0.9537(3) 0.6329(7) 0.060 Uiso 1 calc R
C51 C 0.5810(7) 1.0084(3) 0.6792(7) 0.053(3) Uiso 1 d U
H51A H 0.6385(7) 1.0137(3) 0.7283(7) 0.063 Uiso 1 calc R
H51B H 0.5871(7) 1.0111(3) 0.6243(7) 0.063 Uiso 1 calc R
C52 C 0.5173(8) 1.0429(4) 0.6808(8) 0.066(3) Uiso 1 d U
H52A H 0.5384(8) 1.0729(4) 0.6761(8) 0.079 Uiso 1 calc R
H52B H 0.5118(8) 1.0405(4) 0.7361(8) 0.079 Uiso 1 calc R
H52C H 0.4600(8) 1.0378(4) 0.6311(8) 0.079 Uiso 1 calc R
C53 C 0.5196(7) 0.8682(3) 0.6072(6) 0.044(2) Uiso 1 d U
H53A H 0.5110(7) 0.8356(3) 0.6032(6) 0.053 Uiso 1 calc R
H53B H 0.4664(7) 0.8818(3) 0.6058(6) 0.053 Uiso 1 calc R
C54 C 0.5295(7) 0.8836(4) 0.5278(6) 0.050(3) Uiso 1 d U
H54A H 0.5838(7) 0.8717(4) 0.5287(6) 0.060 Uiso 1 calc R
H54B H 0.5318(7) 0.9165(4) 0.5265(6) 0.060 Uiso 1 calc R
C55 C 0.4504(8) 0.8662(4) 0.4469(7) 0.059(3) Uiso 1 d U
H55A H 0.4517(8) 0.8333(4) 0.4462(7) 0.071 Uiso 1 calc R
H55B H 0.3964(8) 0.8755(4) 0.4501(7) 0.071 Uiso 1 calc R
C56 C 0.4506(10) 0.8838(5) 0.3645(8) 0.084(4) Uiso 1 d U
H56A H 0.3994(10) 0.8723(5) 0.3137(8) 0.101 Uiso 1 calc R
H56B H 0.5041(10) 0.8742(5) 0.3609(8) 0.101 Uiso 1 calc R
H56C H 0.4483(10) 0.9167(5) 0.3648(8) 0.101 Uiso 1 calc R
N2 N 0.9176(6) 0.1129(3) 0.8364(5) 0.050(2) Uiso 1 d U
C61 C 0.8463(9) 0.1474(4) 0.7971(8) 0.071(3) Uiso 1 d U
H61A H 0.8295(9) 0.1574(4) 0.8430(8) 0.085 Uiso 1 calc R
H61B H 0.8704(9) 0.1734(4) 0.7796(8) 0.085 Uiso 1 calc R
C62 C 0.7654(8) 0.1324(4) 0.7191(7) 0.059(3) Uiso 1 d U
H62A H 0.7801(8) 0.1241(4) 0.6709(7) 0.071 Uiso 1 calc R
H62B H 0.7409(8) 0.1059(4) 0.7348(7) 0.071 Uiso 1 calc R
C63 C 0.6998(9) 0.1690(5) 0.6902(9) 0.081(4) Uiso 1 d U
H63A H 0.7274(9) 0.1962(5) 0.6812(9) 0.097 Uiso 1 calc R
H63B H 0.6825(9) 0.1753(5) 0.7375(9) 0.097 Uiso 1 calc R
C64 C 0.6181(9) 0.1594(5) 0.6067(9) 0.083(4) Uiso 1 d U
H64A H 0.5784(9) 0.1852(5) 0.5925(9) 0.100 Uiso 1 calc R
H64B H 0.5888(9) 0.1328(5) 0.6153(9) 0.100 Uiso 1 calc R
H64C H 0.6341(9) 0.1541(5) 0.5583(9) 0.100 Uiso 1 calc R
C65 C 0.8936(8) 0.0761(4) 0.8761(8) 0.068(3) Uiso 1 d U
H65A H 0.8485(8) 0.0587(4) 0.8286(8) 0.082 Uiso 1 calc R
H65B H 0.8662(8) 0.0887(4) 0.9116(8) 0.082 Uiso 1 calc R
C66 C 0.9608(9) 0.0447(4) 0.9314(9) 0.075(3) Uiso 1 d U
H66A H 1.0031(9) 0.0608(4) 0.9830(9) 0.090 Uiso 1 calc R
H66B H 0.9922(9) 0.0335(4) 0.8985(9) 0.090 Uiso 1 calc R
C67 C 0.9251(9) 0.0050(4) 0.9622(9) 0.079(4) Uiso 1 d U
H67A H 0.9738(9) -0.0104(4) 1.0096(9) 0.095 Uiso 1 calc R
H67B H 0.8856(9) 0.0161(4) 0.9863(9) 0.095 Uiso 1 calc R
C68 C 0.8767(10) -0.0280(5) 0.8901(9) 0.089(4) Uiso 1 d U
H68A H 0.8552(10) -0.0527(5) 0.9137(9) 0.107 Uiso 1 calc R
H68B H 0.9161(10) -0.0398(5) 0.8666(9) 0.107 Uiso 1 calc R
H68C H 0.8270(10) -0.0129(5) 0.8430(9) 0.107 Uiso 1 calc R
C69 C 0.9943(10) 0.1376(5) 0.9072(9) 0.080(4) Uiso 1 d U
H69A H 1.0436(10) 0.1167(5) 0.9315(9) 0.095 Uiso 1 calc R
H69B H 1.0113(10) 0.1618(5) 0.8785(9) 0.095 Uiso 1 calc R
C70 C 0.9835(11) 0.1566(5) 0.9782(10) 0.099(5) Uiso 1 d U
H70A H 0.9669(11) 0.1334(5) 1.0095(10) 0.119 Uiso 1 calc R
H70B H 0.9380(11) 0.1797(5) 0.9574(10) 0.119 Uiso 1 calc R
C71 C 1.0768(16) 0.1781(8) 1.0417(16) 0.156(8) Uiso 1 d U
H71A H 1.1122(16) 0.1546(8) 1.0819(16) 0.187 Uiso 1 calc R
H71B H 1.1062(16) 0.1866(8) 1.0051(16) 0.187 Uiso 1 calc R
C72 C 1.0778(15) 0.2102(7) 1.0853(14) 0.152(8) Uiso 1 d U
H72A H 1.1384(15) 0.2199(7) 1.1202(14) 0.183 Uiso 1 calc R
H72B H 1.0514(15) 0.2022(7) 1.1248(14) 0.183 Uiso 1 calc R
H72C H 1.0444(15) 0.2347(7) 1.0465(14) 0.183 Uiso 1 calc R
C73 C 0.9434(10) 0.0936(5) 0.7675(10) 0.094(4) Uiso 1 d U
H73A H 0.9942(10) 0.0741(5) 0.7987(10) 0.113 Uiso 1 calc R
H73B H 0.8953(10) 0.0740(5) 0.7295(10) 0.113 Uiso 1 calc R
C74 C 0.9638(14) 0.1209(6) 0.7127(12) 0.130(6) Uiso 1 d U
H74A H 1.0169(14) 0.1375(6) 0.7503(12) 0.156 Uiso 1 calc R
H74B H 0.9167(14) 0.1431(6) 0.6878(12) 0.156 Uiso 1 calc R
C75 C 0.9795(16) 0.1012(8) 0.6321(15) 0.157(8) Uiso 1 d U
H75A H 0.9248(16) 0.0919(8) 0.5827(15) 0.188 Uiso 1 calc R
H75B H 1.0108(16) 0.1224(8) 0.6115(15) 0.188 Uiso 1 calc R
C76 C 1.0225(20) 0.0710(9) 0.6690(19) 0.210(12) Uiso 1 d U
H76A H 1.0394(20) 0.0541(9) 0.6290(19) 0.252 Uiso 1 calc R
H76B H 0.9893(20) 0.0514(9) 0.6902(19) 0.252 Uiso 1 calc R
H76C H 1.0751(20) 0.0818(9) 0.7191(19) 0.252 Uiso 1 calc R

loop_
_atom_type_symbol
_atom_type_description
_atom_type_scat_dispersion_real
_atom_type_scat_dispersion_imag
_atom_type_scat_source
C C 0.0033 0.0016 'International Tables Vol C Tables 4.2.6.8 and 6.1.1.4'
H H 0.0000 0.0000 'International Tables Vol C Tables 4.2.6.8 and 6.1.1.4'
N N 0.0061 0.0033 'International Tables Vol C Tables 4.2.6.8 and 6.1.1.4'
P P 0.1023 0.0942 'International Tables Vol C Tables 4.2.6.8 and 6.1.1.4'
S S 0.1246 0.1234 'International Tables Vol C Tables 4.2.6.8 and 6.1.1.4'
Au Au -2.0133 8.8022 'International Tables Vol C Tables 4.2.6.8 and 6.1.1.4'

loop_
_geom_angle_atom_site_label_1
_geom_angle_atom_site_label_2
_geom_angle_atom_site_label_3
_geom_angle
_geom_angle_publ_flag
P1 Au1 S2 142.78(9) y
P1 Au1 S1 127.20(9) y
S2 Au1 S1 89.57(8) y
C11 P1 C21 104.56(37) y
C11 P1 C31 101.26(40) y
C21 P1 C31 105.02(37) y
C11 P1 Au1 117.26(26) y
C21 P1 Au1 109.86(28) y
C31 P1 Au1 117.45(28) y
C1 S1 Au1 97.75(37) y
C2 S2 Au1 98.37(33) y
C3 S3 C1 100.45(48) y
C3 S4 C2 99.30(46) y
C2 C1 S1 126.74(87) y
C2 C1 S3 114.53(82) y
S1 C1 S3 118.57(60) y
C1 C2 S2 127.33(84) y
C1 C2 S4 115.63(81) y
S2 C2 S4 117.03(55) y
S5 C3 S3 126.17(61) y
S5 C3 S4 123.91(60) y
S3 C3 S4 109.83(48) y
C16 C11 C12 118.06(97) ?
C16 C11 P1 120.22(65) ?
C12 C11 P1 121.66(65) ?
C11 C12 C13 120.41(83) ?
C14 C13 C12 119.84(97) ?
C13 C14 C15 121.41(131) ?
C14 C15 C16 119.79(102) ?
C11 C16 C15 120.49(86) ?
C22 C21 C26 119.47(88) ?
C22 C21 P1 117.15(56) ?
C26 C21 P1 123.17(61) ?
C21 C22 C23 120.53(75) ?
C24 C23 C22 119.04(81) ?
C25 C24 C23 121.53(101) ?
C24 C25 C26 118.64(79) ?
C21 C26 C25 120.71(75) ?
C36 C31 C32 118.69(92) ?
C36 C31 P1 117.13(63) ?
C32 C31 P1 124.18(61) ?
C31 C32 C33 121.46(80) ?
C34 C33 C32 118.56(88) ?
C33 C34 C35 121.09(109) ?
C34 C35 C36 118.38(93) ?
C31 C36 C35 121.61(86) ?
P1' Au1' S2' 138.33(9) y
P1' Au1' S1' 131.60(9) y
S2' Au1' S1' 89.91(9) y
C11' P1' C31' 103.92(42) y
C11' P1' C21' 105.35(37) y
C31' P1' C21' 101.30(38) y
C11' P1' Au1' 115.20(28) y
C31' P1' Au1' 113.22(25) y
C21' P1' Au1' 116.21(30) y
C1' S1' Au1' 97.11(32) y
C2' S2' Au1' 98.38(32) y
C3' S3' C1' 98.24(47) y
C3' S4' C2' 99.65(46) y
C2' C1' S3' 116.71(70) y
C2' C1' S1' 125.33(71) y
S3' C1' S1' 117.93(52) y
C1' C2' S2' 128.91(69) y
C1' C2' S4' 113.04(67) y
S2' C2' S4' 118.00(55) y
S5' C3' S4' 123.08(60) y
S5' C3' S3' 124.61(61) y
S4' C3' S3' 112.30(54) y
C12' C11' C16' 117.42(97) ?
C12' C11' P1' 123.95(66) ?
C16' C11' P1' 118.52(67) ?
C11' C12' C13' 120.01(87) ?
C14' C13' C12' 121.13(103) ?
C15' C14' C13' 120.34(131) ?
C14' C15' C16' 121.54(105) ?
C11' C16' C15' 119.50(90) ?
C26' C21' C22' 118.62(90) ?
C26' C21' P1' 120.69(60) ?
C22' C21' P1' 120.63(62) ?
C21' C22' C23' 120.99(82) ?
C24' C23' C22' 119.70(89) ?
C25' C24' C23' 119.85(110) ?
C24' C25' C26' 120.21(91) ?
C21' C26' C25' 120.60(81) ?
C36' C31' C32' 119.18(98) ?
C36' C31' P1' 121.77(65) ?
C32' C31' P1' 119.02(65) ?
C33' C32' C31' 120.36(89) ?
C32' C33' C34' 119.91(106) ?
C35' C34' C33' 120.38(139) ?
C36' C35' C34' 119.95(103) ?
C35' C36' C31' 120.20(87) ?
C45 N1 C49 108.73(68) ?
C45 N1 C41 111.24(69) ?
C49 N1 C41 110.05(73) ?
C45 N1 C53 108.50(73) ?
C49 N1 C53 110.21(69) ?
C41 N1 C53 108.10(68) ?
C42 C41 N1 114.52(76) ?
C41 C42 C43 109.30(81) ?
C44 C43 C42 112.03(94) ?
N1 C45 C46 114.67(77) ?
C45 C46 C47 109.66(85) ?
C46 C47 C48 108.73(98) ?
C50 C49 N1 115.83(81) ?
C49 C50 C51 110.02(85) ?
C52 C51 C50 110.83(91) ?
C54 C53 N1 116.14(82) ?
C53 C54 C55 107.42(88) ?
C56 C55 C54 110.90(100) ?
C65 N2 C61 113.01(94) ?
C65 N2 C69 108.80(89) ?
C61 N2 C69 105.32(89) ?
C65 N2 C73 107.68(93) ?
C61 N2 C73 111.37(92) ?
C69 N2 C73 110.66(97) ?
C62 C61 N2 115.99(100) ?
C63 C62 C61 109.91(100) ?
C62 C63 C64 114.84(113) ?
N2 C65 C66 119.23(110) ?
C65 C66 C67 113.67(118) ?
C68 C67 C66 113.04(111) ?
C70 C69 N2 118.80(123) ?
C69 C70 C71 105.90(148) ?
C72 C71 C70 118.28(223) ?
C74 C73 N2 121.82(138) ?
C73 C74 C75 122.20(175) ?
C76 C75 C74 97.20(230) ?

loop_
_geom_bond_atom_site_label_1
_geom_bond_atom_site_label_2
_geom_bond_distance
_geom_bond_publ_flag
Au1 P1 2.2354(24) y
Au1 S2 2.4054(27) y
Au1 S1 2.4761(28) y
P1 C11 1.8086(103) y
P1 C21 1.8463(95) y
P1 C31 1.8491(93) y
S1 C1 1.7149(104) y
S2 C2 1.7478(97) y
S3 C3 1.7269(98) y
S3 C1 1.7588(104) y
S4 C3 1.7494(100) y
S4 C2 1.7607(94) y
S5 C3 1.6322(90) y
C1 C2 1.3523(131) y
C11 C16 1.3928(98) ?
C11 C12 1.3928(96) ?
C12 C13 1.4197(117) ?
C13 C14 1.3536(115) ?
C14 C15 1.3557(118) ?
C15 C16 1.4181(120) ?
C21 C22 1.3661(89) ?
C21 C26 1.3694(87) ?
C22 C23 1.3993(100) ?
C23 C24 1.3653(96) ?
C24 C25 1.3641(97) ?
C25 C26 1.4032(99) ?
C31 C36 1.3610(95) ?
C31 C32 1.3659(93) ?
C32 C33 1.3868(106) ?
C33 C34 1.3713(103) ?
C34 C35 1.3725(108) ?
C35 C36 1.3894(111) ?
Au1' P1' 2.2432(24) y
Au1' S2' 2.4133(28) y
Au1' S1' 2.4825(29) y
P1' C11' 1.7959(99) y
P1' C31' 1.8155(99) y
P1' C21' 1.8206(96) y
S1' C1' 1.7501(93) y
S2' C2' 1.7118(91) y
S3' C3' 1.7220(100) y
S3' C1' 1.7379(92) y
S4' C3' 1.7001(100) y
S4' C2' 1.7608(84) y
S5' C3' 1.6696(97) y
C1' C2' 1.3703(124) y
C11' C12' 1.3942(99) ?
C11' C16' 1.3991(102) ?
C12' C13' 1.4116(119) ?
C13' C14' 1.3344(112) ?
C14' C15' 1.3309(114) ?
C15' C16' 1.4127(121) ?
C21' C26' 1.3796(95) ?
C21' C22' 1.3849(94) ?
C22' C23' 1.4056(109) ?
C23' C24' 1.3780(107) ?
C24' C25' 1.3749(106) ?
C25' C26' 1.4073(108) ?
C31' C36' 1.3927(96) ?
C31' C32' 1.3937(97) ?
C32' C33' 1.3698(120) ?
C33' C34' 1.3827(118) ?
C34' C35' 1.3800(118) ?
C35' C36' 1.3741(119) ?
N1 C45 1.5199(119) ?
N1 C49 1.5202(115) ?
N1 C41 1.5347(121) ?
N1 C53 1.5366(122) ?
C41 C42 1.5103(135) ?
C42 C43 1.5351(143) ?
C43 C44 1.5206(161) ?
C45 C46 1.5261(132) ?
C46 C47 1.5273(143) ?
C47 C48 1.5497(172) ?
C49 C50 1.5154(134) ?
C50 C51 1.5461(139) ?
C51 C52 1.5155(150) ?
C53 C54 1.5098(135) ?
C54 C55 1.5460(147) ?
C55 C56 1.5019(159) ?
N2 C65 1.4463(137) ?
N2 C61 1.5185(148) ?
N2 C69 1.5365(159) ?
N2 C73 1.5363(157) ?
C61 C62 1.5135(167) ?
C62 C63 1.4967(160) ?
C63 C64 1.5289(179) ?
C65 C66 1.4703(167) ?
C66 C67 1.5348(171) ?
C67 C68 1.5158(181) ?
C69 C70 1.4192(184) ?
C70 C71 1.6259(271) ?
C71 C72 1.2132(249) ?
C73 C74 1.3982(201) ?
C74 C75 1.6227(244) ?
C75 C76 1.1682(294) ?
